data_4128007
loop_
_publ_author_name
'Tao, Wenjie'
'Bower, Jamey K.'
'Moore, Curtis E.'
'Zhang, Shiyu'

_publ_section_title
;
 Dicopper \m-Oxo, \m-Nitrosyl Complex from the Activation of NO or Nitrite
 at a Dicopper Center.
;
_journal_issue 26
_journal_name_full 'Journal of the American Chemical Society'
_journal_page_first 10159
_journal_page_last 10164
_journal_paper_doi 10.1021/jacs.9b03635
_journal_volume 141
_journal_year 2019
_chemical_formula_moiety 'C29 H22 Cu F3 N4 O5 S, C F3 O3 S, 2(C3 H6 O)'
_chemical_formula_sum 'C36 H34 Cu F6 N4 O10 S2'
_chemical_formula_weight 924.33
_chemical_name_common Py4DMBCuOTf2
_chemical_name_systematic Py4DMBCuOTf2
_space_group_crystal_system monoclinic
_space_group_IT_number 14
_space_group_name_Hall '-P 2ybc'
_space_group_name_H-M_alt 'P 1 21/c 1'
_symmetry_space_group_name_Hall '-P 2ybc'
_symmetry_space_group_name_H-M 'P 1 21/c 1'
_atom_sites_solution_hydrogens geom
_atom_sites_solution_primary dual
_atom_sites_solution_secondary difmap
_audit_creation_date 2019-03-20
_audit_creation_method
;
Olex2 1.2-beta
(compiled 2018.05.29 svn.r3508 for OlexSys, GUI svn.r5506)
;
_cell_angle_alpha 90
_cell_angle_beta 92.095(3)
_cell_angle_gamma 90
_cell_formula_units_Z 4
_cell_length_a 11.3128(7)
_cell_length_b 28.029(2)
_cell_length_c 12.5915(9)
_cell_measurement_reflns_used 9059
_cell_measurement_temperature 150
_cell_measurement_theta_max 28.279
_cell_measurement_theta_min 2.787
_cell_volume 3989.9(5)
_computing_cell_refinement 'SAINT v8.38A (Bruker, 2017)'
_computing_data_collection 'APEX3 v2017.3-0 (Bruker, 2017)'
_computing_data_reduction 'SAINT v8.38A (Bruker, 2017)'
_computing_molecular_graphics 'Olex2 (Dolomanov et al., 2009)'
_computing_publication_material 'Olex2 (Dolomanov et al., 2009)'
_computing_structure_refinement 'ShelXL (Sheldrick, 2015)'
_computing_structure_solution 'ShelXT (Sheldrick, 2015)'
_diffrn_ambient_temperature 150
_diffrn_detector 'Bruker Photon II area detector'
_diffrn_detector_area_resol_mean 10.5
_diffrn_detector_type 'CMOS area detector'
_diffrn_measured_fraction_theta_full 0.998
_diffrn_measured_fraction_theta_max 0.996
_diffrn_measurement_device 'Kappa Four-Circle Diffractometer'
_diffrn_measurement_device_type 'Bruker D8 Venture'
_diffrn_measurement_method '\w and \f scans'
_diffrn_radiation_monochromator 'Curved-Graphite, Bruker TRIUMPH'
_diffrn_radiation_probe x-ray
_diffrn_radiation_type MoK\a
_diffrn_radiation_wavelength 0.71073
_diffrn_reflns_av_R_equivalents 0.0290
_diffrn_reflns_av_unetI/netI 0.0159
_diffrn_reflns_Laue_measured_fraction_full 0.998
_diffrn_reflns_Laue_measured_fraction_max 0.996
_diffrn_reflns_limit_h_max 15
_diffrn_reflns_limit_h_min -14
_diffrn_reflns_limit_k_max 37
_diffrn_reflns_limit_k_min -37
_diffrn_reflns_limit_l_max 16
_diffrn_reflns_limit_l_min -16
_diffrn_reflns_number 94811
_diffrn_reflns_point_group_measured_fraction_full 0.998
_diffrn_reflns_point_group_measured_fraction_max 0.996
_diffrn_reflns_theta_full 25.000
_diffrn_reflns_theta_max 28.315
_diffrn_reflns_theta_min 2.715
_diffrn_source 'sealed tube'
_diffrn_source_type fine-focus
_diffrn_standards_number 0
_exptl_absorpt_coefficient_mu 0.741
_exptl_absorpt_correction_T_max 0.2627
_exptl_absorpt_correction_T_min 0.2185
_exptl_absorpt_correction_type multi-scan
_exptl_absorpt_process_details
'SADABS-2016/2 (Bruker,2016/2) was used for absorption correction. wR2(int) was 0.0704 before and 0.0486 after correction. The Ratio of minimum to maximum transmission is 0.8317. The \l/2 correction factor is Not present.'
_exptl_crystal_colour 'Blue Green'
_exptl_crystal_colour_modifier Blue
_exptl_crystal_colour_primary green
_exptl_crystal_density_diffrn 1.539
_exptl_crystal_description Block
_exptl_crystal_F_000 1892
_exptl_crystal_size_max 0.496
_exptl_crystal_size_mid 0.185
_exptl_crystal_size_min 0.14
_refine_diff_density_max 0.415
_refine_diff_density_min -0.383
_refine_diff_density_rms 0.055
_refine_ls_extinction_method none
_refine_ls_goodness_of_fit_ref 1.085
_refine_ls_hydrogen_treatment constr
_refine_ls_matrix_type full
_refine_ls_number_parameters 536
_refine_ls_number_reflns 9888
_refine_ls_number_restraints 0
_refine_ls_restrained_S_all 1.085
_refine_ls_R_factor_all 0.0391
_refine_ls_R_factor_gt 0.0341
_refine_ls_shift/su_max 0.003
_refine_ls_shift/su_mean 0.000
_refine_ls_structure_factor_coef Fsqd
_refine_ls_weighting_details 'w=1/[\s^2^(Fo^2^)+(0.0239P)^2^+4.3691P] where P=(Fo^2^+2Fc^2^)/3'
_refine_ls_weighting_scheme calc
_refine_ls_wR_factor_gt 0.0797
_refine_ls_wR_factor_ref 0.0825
_reflns_Friedel_coverage 0.000
_reflns_number_gt 8923
_reflns_number_total 9888
_reflns_threshold_expression 'I > 2\s(I)'
_cod_data_source_file ja9b03635_si_006.cif
_cod_data_source_block Py4DMBCuOTf2_Zhang2324
_cod_depositor_comments
;
The following automatic conversions were performed:

'_diffrn_radiation_probe' value 'X-ray' changed to 'x-ray' according
to
/home/data/users/saulius/crontab/automatic-downloads/current/ACS/lib/dictionaries/cif_core.dic
dictionary named 'cif_core.dic' version 2.4.2 from 2011-04-26.

'_exptl_crystal_colour_primary' value 'Green' changed to 'green'
according to
/home/data/users/saulius/crontab/automatic-downloads/current/ACS/lib/dictionaries/cif_core.dic
dictionary named 'cif_core.dic' version 2.4.2 from 2011-04-26.

Automatic conversion script
Id: cif_fix_values 4973 2017-02-22 13:04:09Z antanas 
;
_cod_original_cell_volume 3990.0(5)
_cod_database_code 4128007
_shelx_shelxl_version_number 2018/3
_shelx_space_group_comment
;
The symmetry employed for this shelxl refinement is uniquely defined
by the following loop, which should always be used as a source of
symmetry information in preference to the above space-group names.
They are only intended as comments.
;
_shelx_estimated_absorpt_t_max 0.903
_shelx_estimated_absorpt_t_min 0.710
_olex2_refinement_description
;
1. Fixed Uiso
 At 1.2 times of:
  All C(H) groups
 At 1.5 times of:
  All C(H,H,H) groups
2.a Ternary CH refined with riding coordinates:
 C6(H6), C23(H23)
2.b Aromatic/amide H refined with riding coordinates:
 C1(H1), C2(H2), C3(H3), C4(H4), C8(H8), C9(H9), C10(H10), C11(H11), C13(H13),
 C14(H14), C15(H15), C16(H16), C18(H18), C19(H19), C20(H20), C21(H21), C25(H25),
  C26(H26), C27(H27), C28(H28)
2.c Idealised Me refined as rotating group:
 C1S(H1SA,H1SB,H1SC), C3S(H3SA,H3SB,H3SC), C4S(H4SA,H4SB,H4SC), C6S(H6SA,H6SB,
 H6SC)
;
_olex2_submission_special_instructions 'No special instructions were received'

loop_
_space_group_symop_operation_xyz
'x, y, z'
'-x, y+1/2, -z+1/2'
'-x, -y, -z'
'x, -y-1/2, z-1/2'

loop_
_atom_site_label
_atom_site_type_symbol
_atom_site_fract_x
_atom_site_fract_y
_atom_site_fract_z
_atom_site_U_iso_or_equiv
_atom_site_adp_type
_atom_site_occupancy
_atom_site_site_symmetry_order
_atom_site_calc_flag
_atom_site_refinement_flags_posn
Cu1 Cu 0.72691(2) 0.60972(2) 0.27304(2) 0.01587(5) Uani 1 1 d .
S1A S 0.73994(4) 0.48293(2) 0.24983(3) 0.02201(9) Uani 1 1 d .
F1A F 0.8133(2) 0.47022(7) 0.05872(12) 0.0785(6) Uani 1 1 d .
F2A F 0.83889(14) 0.41029(5) 0.15998(14) 0.0588(4) Uani 1 1 d .
F3A F 0.95163(14) 0.47109(7) 0.17952(18) 0.0786(6) Uani 1 1 d .
O1A O 0.75844(15) 0.53352(5) 0.23413(11) 0.0378(3) Uani 1 1 d .
O1 O 0.80873(12) 0.70208(6) 0.29867(10) 0.0321(3) Uani 1 1 d .
O2 O 0.59414(12) 0.69610(5) 0.27888(10) 0.0275(3) Uani 1 1 d .
O2A O 0.62686(13) 0.46515(7) 0.21542(15) 0.0494(4) Uani 1 1 d .
O3A O 0.78332(15) 0.46629(5) 0.35101(12) 0.0387(3) Uani 1 1 d .
N1 N 0.85969(12) 0.62832(5) 0.17092(11) 0.0201(3) Uani 1 1 d .
N2 N 0.86363(13) 0.60858(5) 0.38638(11) 0.0220(3) Uani 1 1 d .
N3 N 0.59439(13) 0.60338(5) 0.38119(11) 0.0216(3) Uani 1 1 d .
N4 N 0.58719(12) 0.61008(5) 0.16212(11) 0.0195(3) Uani 1 1 d .
C1 C 0.87140(17) 0.60795(7) 0.07570(15) 0.0283(4) Uani 1 1 d .
H1 H 0.815060 0.584604 0.053036 0.034 Uiso 1 1 calc R
C1A C 0.8414(2) 0.45760(8) 0.15744(19) 0.0408(5) Uani 1 1 d .
C2 C 0.96162(18) 0.61923(8) 0.00864(16) 0.0332(4) Uani 1 1 d .
H2 H 0.965807 0.604312 -0.058868 0.040 Uiso 1 1 calc R
C3 C 1.04525(17) 0.65241(8) 0.04121(16) 0.0326(4) Uani 1 1 d .
H3 H 1.108389 0.660625 -0.003011 0.039 Uiso 1 1 calc R
C4 C 1.03508(16) 0.67343(7) 0.13968(15) 0.0285(4) Uani 1 1 d .
H4 H 1.091646 0.696290 0.164396 0.034 Uiso 1 1 calc R
C5 C 0.94191(15) 0.66090(6) 0.20187(13) 0.0211(3) Uani 1 1 d .
C6 C 0.92554(15) 0.68359(6) 0.30911(14) 0.0223(3) Uani 1 1 d .
H6 H 0.984060 0.709878 0.322061 0.027 Uiso 1 1 calc R
C7 C 0.93840(15) 0.64596(7) 0.39413(13) 0.0227(3) Uani 1 1 d .
C8 C 1.03057(17) 0.64808(8) 0.46936(16) 0.0317(4) Uani 1 1 d .
H8 H 1.080659 0.675264 0.473728 0.038 Uiso 1 1 calc R
C9 C 1.0487(2) 0.61013(9) 0.53796(18) 0.0411(5) Uani 1 1 d .
H9 H 1.110134 0.611125 0.591414 0.049 Uiso 1 1 calc R
C10 C 0.9760(2) 0.57068(8) 0.52752(18) 0.0406(5) Uani 1 1 d .
H10 H 0.988097 0.543701 0.572269 0.049 Uiso 1 1 calc R
C11 C 0.88501(17) 0.57109(7) 0.45074(15) 0.0304(4) Uani 1 1 d .
H11 H 0.835765 0.543754 0.443319 0.036 Uiso 1 1 calc R
C12 C 0.75327(16) 0.72132(6) 0.38385(13) 0.0235(3) Uani 1 1 d .
C13 C 0.80591(19) 0.74316(8) 0.47153(16) 0.0351(4) Uani 1 1 d .
H13 H 0.889487 0.746008 0.478881 0.042 Uiso 1 1 calc R
C14 C 0.7329(2) 0.76093(8) 0.54905(16) 0.0375(5) Uani 1 1 d .
H14 H 0.767409 0.775864 0.610423 0.045 Uiso 1 1 calc R
C15 C 0.6119(2) 0.75722(7) 0.53825(16) 0.0354(5) Uani 1 1 d .
H15 H 0.564006 0.769355 0.592471 0.042 Uiso 1 1 calc R
C16 C 0.55866(18) 0.73588(7) 0.44870(15) 0.0308(4) Uani 1 1 d .
H16 H 0.475030 0.733786 0.440288 0.037 Uiso 1 1 calc R
C17 C 0.63127(16) 0.71788(6) 0.37268(13) 0.0223(3) Uani 1 1 d .
C18 C 0.59555(19) 0.57068(8) 0.45874(16) 0.0352(5) Uani 1 1 d .
H18 H 0.662650 0.550482 0.467322 0.042 Uiso 1 1 calc R
C19 C 0.5035(2) 0.56500(9) 0.52692(19) 0.0446(6) Uani 1 1 d .
H19 H 0.508275 0.541508 0.581303 0.054 Uiso 1 1 calc R
C20 C 0.4050(2) 0.59356(8) 0.51552(19) 0.0422(5) Uani 1 1 d .
H20 H 0.340743 0.590149 0.561457 0.051 Uiso 1 1 calc R
C21 C 0.40180(17) 0.62733(7) 0.43555(16) 0.0304(4) Uani 1 1 d .
H21 H 0.335094 0.647646 0.425587 0.036 Uiso 1 1 calc R
C22 C 0.49704(15) 0.63121(6) 0.37014(13) 0.0206(3) Uani 1 1 d .
C23 C 0.49231(15) 0.66619(6) 0.27899(13) 0.0203(3) Uani 1 1 d .
H23 H 0.419063 0.686063 0.281594 0.024 Uiso 1 1 calc R
C24 C 0.49419(14) 0.63950(6) 0.17542(13) 0.0198(3) Uani 1 1 d .
C25 C 0.40302(17) 0.64395(7) 0.09947(16) 0.0287(4) Uani 1 1 d .
H25 H 0.339858 0.665577 0.109981 0.034 Uiso 1 1 calc R
C26 C 0.40509(19) 0.61657(8) 0.00830(16) 0.0345(4) Uani 1 1 d .
H26 H 0.345242 0.620027 -0.046065 0.041 Uiso 1 1 calc R
C27 C 0.49534(18) 0.58419(8) -0.00236(15) 0.0319(4) Uani 1 1 d .
H27 H 0.496569 0.563720 -0.062439 0.038 Uiso 1 1 calc R
C28 C 0.58435(16) 0.58197(7) 0.07598(14) 0.0249(3) Uani 1 1 d .
H28 H 0.646273 0.559480 0.068292 0.030 Uiso 1 1 calc R
S2A S 0.21313(4) 0.76814(2) 0.33398(4) 0.02678(10) Uani 1 1 d .
F4A F 0.27466(17) 0.83818(5) 0.20956(15) 0.0675(5) Uani 1 1 d .
F5A F 0.2197(2) 0.77484(8) 0.12761(13) 0.0802(6) Uani 1 1 d .
F6A F 0.39022(15) 0.77782(6) 0.20845(15) 0.0667(5) Uani 1 1 d .
O4A O 0.27900(15) 0.79198(6) 0.41740(13) 0.0459(4) Uani 1 1 d .
O5A O 0.09072(13) 0.78155(6) 0.32271(15) 0.0455(4) Uani 1 1 d .
O6A O 0.23402(13) 0.71746(5) 0.32580(13) 0.0357(3) Uani 1 1 d .
C2A C 0.2774(2) 0.79099(8) 0.21393(19) 0.0421(5) Uani 1 1 d .
O1S O 0.2416(2) 0.49887(9) 0.37876(16) 0.0697(6) Uani 1 1 d .
C1S C 0.1492(3) 0.55378(13) 0.2614(3) 0.0712(9) Uani 1 1 d .
H1SA H 0.180657 0.586301 0.258281 0.107 Uiso 1 1 calc GR
H1SB H 0.085297 0.552679 0.311905 0.107 Uiso 1 1 calc GR
H1SC H 0.118324 0.544299 0.190817 0.107 Uiso 1 1 calc GR
C2S C 0.2453(2) 0.52043(8) 0.29687(18) 0.0387(5) Uani 1 1 d .
C3S C 0.3480(3) 0.51674(11) 0.2270(3) 0.0598(8) Uani 1 1 d .
H3SA H 0.328788 0.494788 0.168301 0.090 Uiso 1 1 calc GR
H3SB H 0.416815 0.504677 0.268261 0.090 Uiso 1 1 calc GR
H3SC H 0.366155 0.548309 0.198398 0.090 Uiso 1 1 calc GR
O2S O 0.7479(2) 0.59312(8) 0.83908(19) 0.0738(6) Uani 1 1 d .
C4S C 0.6145(4) 0.64834(17) 0.7606(4) 0.0960(13) Uani 1 1 d .
H4SA H 0.602820 0.675264 0.808758 0.144 Uiso 1 1 calc GR
H4SB H 0.554057 0.624029 0.772096 0.144 Uiso 1 1 calc GR
H4SC H 0.607997 0.659506 0.686856 0.144 Uiso 1 1 calc GR
C5S C 0.7339(3) 0.62746(10) 0.7820(2) 0.0526(6) Uani 1 1 d .
C6S C 0.8339(4) 0.65396(19) 0.7355(4) 0.1058(15) Uani 1 1 d .
H6SA H 0.821923 0.655576 0.658113 0.159 Uiso 1 1 calc GR
H6SB H 0.908365 0.637369 0.753078 0.159 Uiso 1 1 calc GR
H6SC H 0.837301 0.686343 0.764788 0.159 Uiso 1 1 calc GR

loop_
_atom_site_aniso_label
_atom_site_aniso_U_11
_atom_site_aniso_U_22
_atom_site_aniso_U_33
_atom_site_aniso_U_23
_atom_site_aniso_U_13
_atom_site_aniso_U_12
Cu1 0.01509(9) 0.01883(10) 0.01364(9) 0.00004(7) -0.00026(7) -0.00007(7)
S1A 0.0216(2) 0.0225(2) 0.0218(2) -0.00198(15) -0.00051(15) 0.00187(15)
F1A 0.1377(18) 0.0661(11) 0.0341(8) -0.0085(8) 0.0339(10) -0.0040(11)
F2A 0.0595(9) 0.0310(7) 0.0873(12) -0.0202(7) 0.0215(8) 0.0057(6)
F3A 0.0375(8) 0.0757(12) 0.1250(17) -0.0401(11) 0.0375(9) -0.0160(8)
O1A 0.0626(10) 0.0207(7) 0.0297(7) -0.0014(5) -0.0017(7) 0.0087(6)
O1 0.0293(7) 0.0483(9) 0.0183(6) -0.0058(6) -0.0024(5) 0.0159(6)
O2 0.0337(7) 0.0312(7) 0.0179(6) -0.0036(5) 0.0033(5) -0.0149(5)
O2A 0.0238(7) 0.0680(12) 0.0559(10) -0.0221(9) -0.0063(7) -0.0023(7)
O3A 0.0507(9) 0.0350(8) 0.0298(7) 0.0095(6) -0.0062(6) -0.0055(7)
N1 0.0159(6) 0.0260(7) 0.0185(6) 0.0009(5) 0.0018(5) 0.0007(5)
N2 0.0200(7) 0.0269(7) 0.0190(7) 0.0022(6) -0.0013(5) -0.0030(6)
N3 0.0216(7) 0.0248(7) 0.0185(7) 0.0032(5) 0.0022(5) 0.0027(5)
N4 0.0193(6) 0.0222(7) 0.0167(6) 0.0003(5) -0.0010(5) -0.0020(5)
C1 0.0263(9) 0.0366(10) 0.0222(8) -0.0047(7) 0.0023(7) -0.0004(7)
C1A 0.0437(12) 0.0329(11) 0.0470(13) -0.0107(9) 0.0190(10) -0.0046(9)
C2 0.0309(10) 0.0465(12) 0.0226(9) -0.0035(8) 0.0079(7) 0.0033(8)
C3 0.0256(9) 0.0434(11) 0.0296(10) 0.0063(8) 0.0116(7) 0.0027(8)
C4 0.0220(8) 0.0340(10) 0.0299(9) 0.0042(8) 0.0042(7) -0.0033(7)
C5 0.0179(7) 0.0245(8) 0.0209(8) 0.0033(6) 0.0012(6) 0.0012(6)
C6 0.0193(8) 0.0257(8) 0.0218(8) 0.0008(6) -0.0005(6) -0.0006(6)
C7 0.0192(8) 0.0289(9) 0.0198(8) 0.0010(7) -0.0009(6) -0.0018(6)
C8 0.0269(9) 0.0353(10) 0.0322(10) 0.0033(8) -0.0100(8) -0.0077(8)
C9 0.0363(11) 0.0480(13) 0.0374(11) 0.0100(10) -0.0204(9) -0.0074(9)
C10 0.0408(12) 0.0424(12) 0.0371(11) 0.0168(9) -0.0167(9) -0.0083(9)
C11 0.0302(10) 0.0328(10) 0.0275(9) 0.0090(8) -0.0074(7) -0.0076(8)
C12 0.0312(9) 0.0221(8) 0.0172(8) -0.0010(6) 0.0006(7) 0.0039(7)
C13 0.0337(10) 0.0447(12) 0.0266(9) -0.0079(8) -0.0045(8) -0.0023(9)
C14 0.0520(13) 0.0363(11) 0.0239(9) -0.0127(8) -0.0023(9) -0.0046(9)
C15 0.0490(12) 0.0307(10) 0.0269(9) -0.0093(8) 0.0086(9) 0.0035(9)
C16 0.0321(10) 0.0331(10) 0.0274(9) -0.0034(8) 0.0063(8) 0.0008(8)
C17 0.0323(9) 0.0174(8) 0.0171(7) -0.0008(6) 0.0012(6) -0.0023(6)
C18 0.0357(11) 0.0391(11) 0.0314(10) 0.0152(8) 0.0102(8) 0.0144(9)
C19 0.0524(14) 0.0429(13) 0.0401(12) 0.0228(10) 0.0220(10) 0.0145(10)
C20 0.0417(12) 0.0408(12) 0.0458(13) 0.0145(10) 0.0263(10) 0.0071(9)
C21 0.0249(9) 0.0285(9) 0.0385(10) 0.0051(8) 0.0125(8) 0.0049(7)
C22 0.0202(8) 0.0199(8) 0.0217(8) 0.0006(6) 0.0020(6) 0.0001(6)
C23 0.0184(7) 0.0202(8) 0.0222(8) 0.0017(6) 0.0004(6) 0.0004(6)
C24 0.0179(7) 0.0196(8) 0.0217(8) 0.0038(6) -0.0024(6) -0.0028(6)
C25 0.0246(9) 0.0281(9) 0.0325(10) 0.0038(7) -0.0096(7) -0.0003(7)
C26 0.0350(10) 0.0376(11) 0.0297(10) 0.0033(8) -0.0161(8) -0.0049(8)
C27 0.0359(10) 0.0375(11) 0.0217(8) -0.0048(8) -0.0062(7) -0.0061(8)
C28 0.0246(8) 0.0296(9) 0.0204(8) -0.0034(7) -0.0003(6) -0.0027(7)
S2A 0.0216(2) 0.0260(2) 0.0328(2) -0.00402(18) 0.00119(17) -0.00079(16)
F4A 0.0862(13) 0.0338(8) 0.0836(12) 0.0201(8) 0.0210(10) 0.0039(8)
F5A 0.1208(17) 0.0863(14) 0.0329(8) 0.0027(8) -0.0067(9) -0.0151(12)
F6A 0.0547(9) 0.0608(10) 0.0875(12) 0.0137(9) 0.0418(9) 0.0082(8)
O4A 0.0445(9) 0.0544(10) 0.0384(9) -0.0115(7) -0.0047(7) -0.0108(8)
O5A 0.0227(7) 0.0392(9) 0.0745(12) -0.0096(8) 0.0026(7) 0.0027(6)
O6A 0.0325(7) 0.0256(7) 0.0494(9) 0.0030(6) 0.0052(6) 0.0025(6)
C2A 0.0529(14) 0.0328(11) 0.0411(12) 0.0043(9) 0.0075(10) 0.0042(10)
O1S 0.0843(15) 0.0801(15) 0.0452(11) 0.0257(10) 0.0093(10) -0.0031(12)
C1S 0.0539(17) 0.079(2) 0.080(2) 0.0132(18) 0.0019(16) 0.0179(16)
C2S 0.0439(12) 0.0356(11) 0.0364(11) 0.0032(9) 0.0009(9) -0.0054(9)
C3S 0.0572(17) 0.0513(16) 0.0722(19) 0.0163(14) 0.0228(14) 0.0049(13)
O2S 0.0855(16) 0.0616(13) 0.0724(15) 0.0076(11) -0.0224(12) -0.0049(12)
C4S 0.087(3) 0.108(3) 0.094(3) 0.033(3) 0.013(2) 0.025(2)
C5S 0.0661(18) 0.0522(15) 0.0392(13) -0.0085(11) -0.0029(12) -0.0027(13)
C6S 0.092(3) 0.145(4) 0.081(3) 0.033(3) 0.013(2) -0.007(3)

loop_
_atom_type_symbol
_atom_type_description
_atom_type_scat_dispersion_real
_atom_type_scat_dispersion_imag
_atom_type_scat_source
C C 0.0033 0.0016 'International Tables Vol C Tables 4.2.6.8 and 6.1.1.4'
H H 0.0000 0.0000 'International Tables Vol C Tables 4.2.6.8 and 6.1.1.4'
Cu Cu 0.3201 1.2651 'International Tables Vol C Tables 4.2.6.8 and 6.1.1.4'
F F 0.0171 0.0103 'International Tables Vol C Tables 4.2.6.8 and 6.1.1.4'
N N 0.0061 0.0033 'International Tables Vol C Tables 4.2.6.8 and 6.1.1.4'
O O 0.0106 0.0060 'International Tables Vol C Tables 4.2.6.8 and 6.1.1.4'
S S 0.1246 0.1234 'International Tables Vol C Tables 4.2.6.8 and 6.1.1.4'

loop_
_geom_angle_atom_site_label_1
_geom_angle_atom_site_label_2
_geom_angle_atom_site_label_3
_geom_angle
N1 Cu1 O1A 88.80(6)
N2 Cu1 O1A 90.88(6)
N2 Cu1 N1 83.77(6)
N2 Cu1 N3 94.95(6)
N2 Cu1 N4 178.58(6)
N3 Cu1 O1A 100.86(6)
N3 Cu1 N1 170.28(6)
N3 Cu1 N4 83.73(6)
N4 Cu1 O1A 88.89(6)
N4 Cu1 N1 97.62(6)
O1A S1A C1A 101.44(10)
O2A S1A O1A 115.69(11)
O2A S1A O3A 115.64(11)
O2A S1A C1A 104.51(11)
O3A S1A O1A 113.28(9)
O3A S1A C1A 103.91(11)
S1A O1A Cu1 152.33(10)
C12 O1 C6 121.40(14)
C17 O2 C23 118.68(13)
C1 N1 Cu1 122.98(12)
C1 N1 C5 117.19(15)
C5 N1 Cu1 119.77(11)
C7 N2 Cu1 119.34(12)
C11 N2 Cu1 122.85(12)
C11 N2 C7 117.75(15)
C18 N3 Cu1 123.42(12)
C18 N3 C22 117.13(15)
C22 N3 Cu1 119.30(11)
C24 N4 Cu1 119.84(11)
C28 N4 Cu1 122.56(12)
C28 N4 C24 117.59(15)
N1 C1 H1 118.4
N1 C1 C2 123.23(18)
C2 C1 H1 118.4
F1A C1A S1A 111.37(18)
F1A C1A F2A 106.6(2)
F1A C1A F3A 108.3(2)
F2A C1A S1A 111.25(15)
F3A C1A S1A 111.59(16)
F3A C1A F2A 107.5(2)
C1 C2 H2 120.5
C3 C2 C1 119.06(18)
C3 C2 H2 120.5
C2 C3 H3 120.8
C2 C3 C4 118.43(17)
C4 C3 H3 120.8
C3 C4 H4 120.3
C5 C4 C3 119.39(18)
C5 C4 H4 120.3
N1 C5 C4 122.68(16)
N1 C5 C6 115.92(14)
C4 C5 C6 121.40(16)
O1 C6 C5 102.41(13)
O1 C6 H6 110.7
O1 C6 C7 112.74(14)
C5 C6 H6 110.7
C7 C6 C5 109.20(15)
C7 C6 H6 110.7
N2 C7 C6 116.67(15)
N2 C7 C8 122.55(17)
C8 C7 C6 120.47(16)
C7 C8 H8 120.5
C9 C8 C7 119.08(18)
C9 C8 H8 120.5
C8 C9 H9 120.6
C8 C9 C10 118.85(18)
C10 C9 H9 120.6
C9 C10 H10 120.5
C9 C10 C11 118.95(19)
C11 C10 H10 120.5
N2 C11 C10 122.68(18)
N2 C11 H11 118.7
C10 C11 H11 118.7
O1 C12 C13 127.15(18)
O1 C12 C17 112.05(15)
C13 C12 C17 120.78(17)
C12 C13 H13 121.0
C12 C13 C14 118.0(2)
C14 C13 H13 121.0
C13 C14 H14 119.4
C15 C14 C13 121.14(18)
C15 C14 H14 119.4
C14 C15 H15 119.6
C14 C15 C16 120.79(19)
C16 C15 H15 119.6
C15 C16 H16 121.1
C17 C16 C15 117.88(19)
C17 C16 H16 121.1
O2 C17 C12 112.84(15)
C16 C17 O2 125.79(17)
C16 C17 C12 121.36(17)
N3 C18 H18 118.5
N3 C18 C19 122.97(18)
C19 C18 H18 118.5
C18 C19 H19 120.2
C20 C19 C18 119.59(19)
C20 C19 H19 120.2
C19 C20 H20 120.8
C19 C20 C21 118.31(18)
C21 C20 H20 120.8
C20 C21 H21 120.4
C20 C21 C22 119.17(18)
C22 C21 H21 120.4
N3 C22 C21 122.83(16)
N3 C22 C23 117.33(14)
C21 C22 C23 119.79(16)
O2 C23 C22 112.14(14)
O2 C23 H23 110.1
O2 C23 C24 104.76(13)
C22 C23 H23 110.1
C24 C23 C22 109.57(14)
C24 C23 H23 110.1
N4 C24 C23 116.52(14)
N4 C24 C25 122.15(16)
C25 C24 C23 121.30(16)
C24 C25 H25 120.4
C26 C25 C24 119.23(18)
C26 C25 H25 120.4
C25 C26 H26 120.6
C27 C26 C25 118.85(17)
C27 C26 H26 120.6
C26 C27 H27 120.6
C26 C27 C28 118.87(18)
C28 C27 H27 120.6
N4 C28 C27 123.05(18)
N4 C28 H28 118.5
C27 C28 H28 118.5
O4A S2A O5A 115.11(11)
O4A S2A O6A 115.44(10)
O4A S2A C2A 103.43(11)
O5A S2A O6A 114.20(9)
O5A S2A C2A 103.83(11)
O6A S2A C2A 102.47(10)
F4A C2A S2A 112.15(17)
F4A C2A F5A 107.3(2)
F4A C2A F6A 107.2(2)
F5A C2A S2A 111.17(18)
F5A C2A F6A 107.8(2)
F6A C2A S2A 111.00(17)
H1SA C1S H1SB 109.5
H1SA C1S H1SC 109.5
H1SB C1S H1SC 109.5
C2S C1S H1SA 109.5
C2S C1S H1SB 109.5
C2S C1S H1SC 109.5
O1S C2S C1S 121.8(3)
O1S C2S C3S 121.8(2)
C3S C2S C1S 116.4(2)
C2S C3S H3SA 109.5
C2S C3S H3SB 109.5
C2S C3S H3SC 109.5
H3SA C3S H3SB 109.5
H3SA C3S H3SC 109.5
H3SB C3S H3SC 109.5
H4SA C4S H4SB 109.5
H4SA C4S H4SC 109.5
H4SB C4S H4SC 109.5
C5S C4S H4SA 109.5
C5S C4S H4SB 109.5
C5S C4S H4SC 109.5
O2S C5S C4S 121.3(3)
O2S C5S C6S 123.0(3)
C4S C5S C6S 115.5(3)
C5S C6S H6SA 109.5
C5S C6S H6SB 109.5
C5S C6S H6SC 109.5
H6SA C6S H6SB 109.5
H6SA C6S H6SC 109.5
H6SB C6S H6SC 109.5

loop_
_geom_bond_atom_site_label_1
_geom_bond_atom_site_label_2
_geom_bond_distance
Cu1 O1A 2.2230(14)
Cu1 N1 2.0791(14)
Cu1 N2 2.0660(14)
Cu1 N3 2.0695(14)
Cu1 N4 2.0707(14)
S1A O1A 1.4482(15)
S1A O2A 1.4255(16)
S1A O3A 1.4268(15)
S1A C1A 1.809(2)
F1A C1A 1.320(3)
F2A C1A 1.327(3)
F3A C1A 1.323(3)
O1 C6 1.421(2)
O1 C12 1.373(2)
O2 C17 1.381(2)
O2 C23 1.425(2)
N1 C1 1.339(2)
N1 C5 1.351(2)
N2 C7 1.348(2)
N2 C11 1.344(2)
N3 C18 1.339(2)
N3 C22 1.353(2)
N4 C24 1.352(2)
N4 C28 1.340(2)
C1 H1 0.9500
C1 C2 1.385(3)
C2 H2 0.9500
C2 C3 1.378(3)
C3 H3 0.9500
C3 C4 1.381(3)
C4 H4 0.9500
C4 C5 1.381(2)
C5 C6 1.510(2)
C6 H6 1.0000
C6 C7 1.506(2)
C7 C8 1.384(2)
C8 H8 0.9500
C8 C9 1.381(3)
C9 H9 0.9500
C9 C10 1.382(3)
C10 H10 0.9500
C10 C11 1.386(3)
C11 H11 0.9500
C12 C13 1.378(3)
C12 C17 1.386(3)
C13 H13 0.9500
C13 C14 1.393(3)
C14 H14 0.9500
C14 C15 1.375(3)
C15 H15 0.9500
C15 C16 1.394(3)
C16 H16 0.9500
C16 C17 1.379(3)
C18 H18 0.9500
C18 C19 1.383(3)
C19 H19 0.9500
C19 C20 1.376(3)
C20 H20 0.9500
C20 C21 1.382(3)
C21 H21 0.9500
C21 C22 1.384(2)
C22 C23 1.509(2)
C23 H23 1.0000
C23 C24 1.504(2)
C24 C25 1.386(2)
C25 H25 0.9500
C25 C26 1.382(3)
C26 H26 0.9500
C26 C27 1.376(3)
C27 H27 0.9500
C27 C28 1.385(3)
C28 H28 0.9500
S2A O4A 1.4311(16)
S2A O5A 1.4370(15)
S2A O6A 1.4442(15)
S2A C2A 1.818(2)
F4A C2A 1.324(3)
F5A C2A 1.327(3)
F6A C2A 1.333(3)
O1S C2S 1.197(3)
C1S H1SA 0.9800
C1S H1SB 0.9800
C1S H1SC 0.9800
C1S C2S 1.490(4)
C2S C3S 1.487(4)
C3S H3SA 0.9800
C3S H3SB 0.9800
C3S H3SC 0.9800
O2S C5S 1.208(3)
C4S H4SA 0.9800
C4S H4SB 0.9800
C4S H4SC 0.9800
C4S C5S 1.487(5)
C5S C6S 1.491(5)
C6S H6SA 0.9800
C6S H6SB 0.9800
C6S H6SC 0.9800
